data_2217759
loop_
_publ_author_name
'Liu, Yuan-Yuan'
'Liu, Shan'
'Chu, Qing-Yan'
'Zhu, Hong-Jun'

_publ_section_title 2,3,4,6-Tetra-<i>O</i>-acetyl-1-<i>O</i>-(4-methoxycinnamoyl)-\b-<small>D</small>-glucopyranose
_journal_coeditor_code EZ2118
_journal_issue 3
_journal_name_full 'Acta Crystallographica Section E'
_journal_page_first o616
_journal_paper_doi 10.1107/S1600536808004698
_journal_volume 64
_journal_year 2008
_chemical_formula_iupac 'C24 H28 O12'
_chemical_formula_moiety 'C24 H28 O12'
_chemical_formula_sum 'C24 H28 O12'
_chemical_formula_weight 508.46
_chemical_name_systematic 2,3,4,6-Tetra-<i>O</i>-acetyl-1-<i>O</i>-(4-methoxycinnamoyl)-\b-D-glucopyranose
_space_group_IT_number 4
_symmetry_cell_setting monoclinic
_symmetry_space_group_name_Hall 'P 2yb'
_symmetry_space_group_name_H-M 'P 1 21 1'
_atom_sites_solution_hydrogens geom
_atom_sites_solution_primary direct
_atom_sites_solution_secondary difmap
_audit_creation_method SHELXL-97
_cell_angle_alpha 90.00
_cell_angle_beta 97.19(3)
_cell_angle_gamma 90.00
_cell_formula_units_Z 2
_cell_length_a 9.972(2)
_cell_length_b 6.0580(12)
_cell_length_c 21.680(4)
_cell_measurement_reflns_used 25
_cell_measurement_temperature 298(2)
_cell_measurement_theta_max 12
_cell_measurement_theta_min 9
_cell_volume 1299.4(4)
_computing_cell_refinement 'CAD-4 Software (Enraf--Nonius, 1985)'
_computing_data_collection 'CAD-4 Software (Enraf--Nonius, 1985)'
_computing_data_reduction 'XCAD4 (Harms & Wocadlo, 1995)'
_computing_molecular_graphics 'SHELXTL (Sheldrick, 2008)'
_computing_publication_material 'SHELXTL (Sheldrick, 2008)'
_computing_structure_refinement 'SHELXL97 (Sheldrick, 2008)'
_computing_structure_solution 'SHELXS97 (Sheldrick, 2008)'
_diffrn_ambient_temperature 298(2)
_diffrn_measured_fraction_theta_full 0.988
_diffrn_measured_fraction_theta_max 0.988
_diffrn_measurement_device_type 'Enraf--Nonius CAD-4'
_diffrn_measurement_method \w/2\q
_diffrn_radiation_monochromator graphite
_diffrn_radiation_source 'fine-focus sealed tube'
_diffrn_radiation_type MoK\a
_diffrn_radiation_wavelength 0.71073
_diffrn_reflns_av_R_equivalents 0.0622
_diffrn_reflns_av_sigmaI/netI 0.0726
_diffrn_reflns_limit_h_max 11
_diffrn_reflns_limit_h_min -11
_diffrn_reflns_limit_k_max 7
_diffrn_reflns_limit_k_min 0
_diffrn_reflns_limit_l_max 26
_diffrn_reflns_limit_l_min 0
_diffrn_reflns_number 2955
_diffrn_reflns_theta_full 26.03
_diffrn_reflns_theta_max 26.03
_diffrn_reflns_theta_min 1.89
_diffrn_standards_decay_% 0
_diffrn_standards_interval_count 200
_diffrn_standards_interval_time 2h
_diffrn_standards_number 3
_exptl_absorpt_coefficient_mu 0.105
_exptl_absorpt_correction_T_max 0.9896
_exptl_absorpt_correction_T_min 0.9591
_exptl_absorpt_correction_type psi-scan
_exptl_absorpt_process_details '(North <i>et al.</i>,  1968)'
_exptl_crystal_colour colourless
_exptl_crystal_density_diffrn 1.300
_exptl_crystal_density_method 'not measured'
_exptl_crystal_description needle
_exptl_crystal_F_000 536
_exptl_crystal_size_max 0.40
_exptl_crystal_size_mid 0.10
_exptl_crystal_size_min 0.10
_refine_diff_density_max 0.428
_refine_diff_density_min -0.399
_refine_ls_extinction_method none
_refine_ls_goodness_of_fit_ref 1.017
_refine_ls_hydrogen_treatment constr
_refine_ls_matrix_type full
_refine_ls_number_parameters 319
_refine_ls_number_reflns 2790
_refine_ls_number_restraints 1
_refine_ls_restrained_S_all 1.017
_refine_ls_R_factor_all 0.1180
_refine_ls_R_factor_gt 0.0695
_refine_ls_shift/su_max 0.000
_refine_ls_shift/su_mean 0.000
_refine_ls_structure_factor_coef Fsqd
_refine_ls_weighting_details 'calc w=1/[\s^2^(Fo^2^)+(0.09P)^2^] where P=(Fo^2^+2Fc^2^)/3'
_refine_ls_weighting_scheme calc
_refine_ls_wR_factor_gt 0.1629
_refine_ls_wR_factor_ref 0.1886
_reflns_number_gt 1578
_reflns_number_total 2790
_reflns_threshold_expression I>2\s(I)
_cod_data_source_file ez2118.cif
_cod_data_source_block I
_cod_original_sg_symbol_H-M 'P 21'
_cod_database_code 2217759
_cod_database_fobs_code 2217759

loop_
_symmetry_equiv_pos_as_xyz
'x, y, z'
'-x, y+1/2, -z'

loop_
_atom_site_type_symbol
_atom_site_label
_atom_site_fract_x
_atom_site_fract_y
_atom_site_fract_z
_atom_site_U_iso_or_equiv
_atom_site_adp_type
_atom_site_calc_flag
_atom_site_refinement_flags
_atom_site_occupancy
O O1 0.5843(6) 0.1875(12) 0.2849(3) 0.089 Uani d . 1
C C1 0.6777(7) 0.468(2) 0.3547(4) 0.099(3) Uani d . 1
H H1A 0.7643 0.4270 0.3433 0.148 Uiso calc R 1
H H1B 0.6804 0.4617 0.3990 0.148 Uiso calc R 1
H H1C 0.6559 0.6153 0.3405 0.148 Uiso calc R 1
O O2 0.4512(4) 0.3681(9) 0.3422(2) 0.0591(13) Uani d . 1
C C2 0.5738(7) 0.3138(18) 0.3256(4) 0.084(3) Uani d . 1
O O3 0.2760(6) 0.0744(11) 0.4807(2) 0.0799(17) Uani d . 1
C C3 0.3974(9) -0.2530(17) 0.4674(4) 0.090(3) Uani d . 1
H H3A 0.3975 -0.2727 0.5113 0.135 Uiso calc R 1
H H3B 0.4888 -0.2445 0.4580 0.135 Uiso calc R 1
H H3C 0.3526 -0.3758 0.4457 0.135 Uiso calc R 1
O O4 0.3228(5) -0.0182(9) 0.38543(19) 0.0567(12) Uani d . 1
C C4 0.3267(7) -0.0507(14) 0.4480(3) 0.0567(18) Uani d . 1
O O5 0.0717(7) -0.2870(10) 0.3886(3) 0.0846(18) Uani d . 1
C C5 -0.0937(9) -0.123(2) 0.4448(4) 0.116(4) Uani d . 1
H H5A -0.1026 -0.2675 0.4619 0.174 Uiso calc R 1
H H5B -0.1795 -0.0758 0.4239 0.174 Uiso calc R 1
H H5C -0.0641 -0.0212 0.4776 0.174 Uiso calc R 1
O O6 0.0213(4) 0.0758(8) 0.3744(2) 0.0512(12) Uani d . 1
C C6 0.0086(8) -0.1292(15) 0.3991(3) 0.061(2) Uani d . 1
O O7 -0.1160(7) -0.2286(11) 0.2512(3) 0.095(2) Uani d . 1
C C7 -0.0606(8) -0.2633(14) 0.1464(3) 0.070(2) Uani d . 1
H H7A -0.0739 -0.4181 0.1528 0.106 Uiso calc R 1
H H7B 0.0305 -0.2382 0.1381 0.106 Uiso calc R 1
H H7C -0.1224 -0.2137 0.1116 0.106 Uiso calc R 1
O O8 -0.0694(5) 0.0730(8) 0.1983(2) 0.0547(12) Uani d . 1
C C8 -0.0852(7) -0.1400(14) 0.2026(4) 0.0600(19) Uani d . 1
O O9 0.1321(4) 0.3455(8) 0.24191(19) 0.0492(11) Uani d . 1
C C9 -0.0883(6) 0.2144(13) 0.2493(3) 0.0539(18) Uani d . 1
H H9A -0.1431 0.1388 0.2767 0.065 Uiso calc R 1
H H9B -0.1368 0.3458 0.2337 0.065 Uiso calc R 1
O O10 0.3339(4) 0.4790(8) 0.2226(2) 0.0546(12) Uani d . 1
C C10 0.0445(6) 0.2813(12) 0.2859(3) 0.0521(18) Uani d . 1
H H10A 0.0288 0.4098 0.3115 0.062 Uiso calc R 1
C C11 0.1097(6) 0.1011(11) 0.3280(3) 0.0482(17) Uani d . 1
H H11A 0.1150 -0.0366 0.3047 0.058 Uiso calc R 1
O O11 0.2593(5) 0.8310(8) 0.2125(2) 0.0652(14) Uani d . 1
O O12 0.8530(5) 0.5383(9) -0.0491(2) 0.0678(15) Uani d . 1
C C12 0.2491(6) 0.1706(11) 0.3578(3) 0.0436(15) Uani d . 1
H H12A 0.2408 0.2826 0.3897 0.052 Uiso calc R 1
C C13 0.3322(6) 0.2602(11) 0.3099(3) 0.0455(16) Uani d . 1
H H13A 0.3588 0.1408 0.2835 0.055 Uiso calc R 1
C C14 0.2546(6) 0.4380(12) 0.2704(3) 0.0523(18) Uani d . 1
H H14A 0.2400 0.5710 0.2944 0.063 Uiso calc R 1
C C15 0.3289(7) 0.6851(15) 0.1968(3) 0.058(2) Uani d . 1
C C16 0.4170(7) 0.7047(14) 0.1476(3) 0.0594(19) Uani d . 1
H H16A 0.4147 0.8349 0.1248 0.071 Uiso calc R 1
C C17 0.4991(7) 0.5466(15) 0.1343(3) 0.062(2) Uani d . 1
H H17A 0.4999 0.4189 0.1582 0.074 Uiso calc R 1
C C18 0.5902(6) 0.5500(11) 0.0855(3) 0.0448(15) Uani d . 1
C C19 0.6731(7) 0.3730(13) 0.0785(3) 0.0558(18) Uani d . 1
H H19A 0.6720 0.2524 0.1049 0.067 Uiso calc R 1
C C20 0.7586(6) 0.3706(13) 0.0325(3) 0.0527(17) Uani d . 1
H H20A 0.8118 0.2474 0.0275 0.063 Uiso calc R 1
C C21 0.7641(6) 0.5531(13) -0.0059(3) 0.0499(17) Uani d . 1
C C22 0.6811(6) 0.7313(13) 0.0001(3) 0.0547(18) Uani d . 1
H H22A 0.6826 0.8520 -0.0263 0.066 Uiso calc R 1
C C23 0.5952(6) 0.7300(13) 0.0457(3) 0.0534(18) Uani d . 1
H H23A 0.5399 0.8513 0.0498 0.064 Uiso calc R 1
C C24 0.8593(8) 0.7190(19) -0.0897(4) 0.088(3) Uani d . 1
H H24A 0.9251 0.6896 -0.1174 0.132 Uiso calc R 1
H H24B 0.8848 0.8495 -0.0659 0.132 Uiso calc R 1
H H24C 0.7723 0.7410 -0.1134 0.132 Uiso calc R 1

loop_
_atom_site_aniso_label
_atom_site_aniso_U_11
_atom_site_aniso_U_22
_atom_site_aniso_U_33
_atom_site_aniso_U_12
_atom_site_aniso_U_13
_atom_site_aniso_U_23
O1 0.089 0.089 0.089 0.000 0.011 0.000
C1 0.062(5) 0.131(8) 0.109(7) -0.030(6) 0.033(5) -0.042(7)
O2 0.049(3) 0.071(3) 0.061(3) -0.011(3) 0.019(2) -0.012(3)
C2 0.051(4) 0.126(8) 0.079(5) -0.008(5) 0.027(4) -0.054(6)
O3 0.088(4) 0.104(5) 0.049(3) 0.037(4) 0.014(3) -0.006(3)
C3 0.113(7) 0.090(7) 0.066(5) 0.025(7) 0.006(5) -0.001(5)
O4 0.067(3) 0.060(3) 0.046(3) 0.009(3) 0.017(2) -0.005(3)
C4 0.055(4) 0.060(5) 0.055(4) 0.001(4) 0.007(3) -0.009(4)
O5 0.119(5) 0.050(4) 0.086(4) -0.014(4) 0.016(3) 0.008(3)
C5 0.118(8) 0.143(10) 0.095(7) -0.048(8) 0.050(6) 0.023(7)
O6 0.051(3) 0.052(3) 0.054(3) -0.008(2) 0.021(2) -0.010(2)
C6 0.075(5) 0.052(5) 0.058(4) -0.030(5) 0.011(4) 0.001(4)
O7 0.132(5) 0.074(4) 0.084(4) -0.025(4) 0.033(4) 0.005(4)
C7 0.077(5) 0.069(6) 0.061(4) -0.003(5) -0.006(4) -0.010(5)
O8 0.056(3) 0.046(3) 0.061(3) -0.005(2) 0.004(2) 0.000(3)
C8 0.052(4) 0.059(5) 0.068(5) 0.002(4) 0.003(4) -0.005(5)
O9 0.044(2) 0.049(3) 0.058(3) -0.005(2) 0.020(2) 0.009(2)
C9 0.042(4) 0.051(4) 0.070(5) 0.000(4) 0.011(3) 0.000(4)
O10 0.060(3) 0.042(2) 0.069(3) -0.009(2) 0.038(2) 0.006(3)
C10 0.046(4) 0.058(5) 0.057(4) -0.002(3) 0.023(3) 0.001(4)
C11 0.054(4) 0.042(4) 0.054(4) 0.001(3) 0.029(3) 0.000(3)
O11 0.086(4) 0.044(3) 0.073(3) 0.012(3) 0.037(3) -0.003(3)
O12 0.073(3) 0.074(4) 0.063(3) 0.023(3) 0.033(3) 0.015(3)
C12 0.050(4) 0.033(3) 0.048(3) 0.002(3) 0.010(3) -0.005(3)
C13 0.048(4) 0.043(4) 0.046(3) -0.006(3) 0.012(3) -0.011(3)
C14 0.054(4) 0.047(4) 0.061(4) -0.011(3) 0.028(3) -0.021(4)
C15 0.049(4) 0.073(5) 0.056(4) -0.018(4) 0.026(3) -0.010(4)
C16 0.061(4) 0.063(5) 0.059(4) -0.016(4) 0.025(3) 0.002(4)
C17 0.052(4) 0.089(6) 0.047(4) 0.001(4) 0.013(3) 0.005(4)
C18 0.042(3) 0.049(4) 0.045(3) -0.006(3) 0.012(3) 0.002(3)
C19 0.055(4) 0.060(5) 0.051(4) -0.006(4) 0.003(3) 0.003(4)
C20 0.048(4) 0.058(4) 0.053(4) 0.004(4) 0.013(3) -0.004(4)
C21 0.044(3) 0.062(4) 0.045(4) 0.002(4) 0.012(3) -0.005(4)
C22 0.059(4) 0.053(4) 0.054(4) 0.002(4) 0.016(3) 0.010(4)
C23 0.043(4) 0.066(5) 0.054(4) 0.001(4) 0.015(3) 0.001(4)
C24 0.083(5) 0.127(8) 0.064(5) -0.001(7) 0.048(4) -0.002(6)

loop_
_atom_type_symbol
_atom_type_description
_atom_type_scat_dispersion_real
_atom_type_scat_dispersion_imag
_atom_type_scat_source
C C 0.0033 0.0016 'International Tables Vol C Tables 4.2.6.8 and 6.1.1.4'
H H 0.0000 0.0000 'International Tables Vol C Tables 4.2.6.8 and 6.1.1.4'
O O 0.0106 0.0060 'International Tables Vol C Tables 4.2.6.8 and 6.1.1.4'

loop_
_geom_angle_atom_site_label_1
_geom_angle_atom_site_label_2
_geom_angle_atom_site_label_3
_geom_angle
_geom_angle_publ_flag
C2 C1 H1A 109.5 ?
C2 C1 H1B 109.5 ?
H1A C1 H1B 109.5 ?
C2 C1 H1C 109.5 ?
H1A C1 H1C 109.5 ?
H1B C1 H1C 109.5 ?
C2 O2 C13 118.1(5) no
O1 C2 O2 121.4(7) no
O1 C2 C1 127.2(7) no
O2 C2 C1 109.9(7) no
C4 C3 H3A 109.5 ?
C4 C3 H3B 109.5 ?
H3A C3 H3B 109.5 ?
C4 C3 H3C 109.5 ?
H3A C3 H3C 109.5 ?
H3B C3 H3C 109.5 ?
C4 O4 C12 118.3(5) no
O3 C4 O4 122.5(7) no
O3 C4 C3 126.3(7) no
O4 C4 C3 111.2(7) no
C6 C5 H5A 109.5 ?
C6 C5 H5B 109.5 ?
H5A C5 H5B 109.5 ?
C6 C5 H5C 109.5 ?
H5A C5 H5C 109.5 ?
H5B C5 H5C 109.5 ?
C6 O6 C11 118.1(5) no
O5 C6 O6 125.7(6) no
O5 C6 C5 124.5(9) no
O6 C6 C5 109.8(8) no
C8 C7 H7A 109.5 ?
C8 C7 H7B 109.5 ?
H7A C7 H7B 109.5 ?
C8 C7 H7C 109.5 ?
H7A C7 H7C 109.5 ?
H7B C7 H7C 109.5 ?
C8 O8 C9 120.5(6) no
O7 C8 O8 121.9(7) no
O7 C8 C7 124.1(8) no
O8 C8 C7 113.9(7) no
C14 O9 C10 112.6(5) no
O8 C9 C10 112.0(5) no
O8 C9 H9A 109.2 ?
C10 C9 H9A 109.2 ?
O8 C9 H9B 109.2 ?
C10 C9 H9B 109.2 ?
H9A C9 H9B 107.9 ?
C15 O10 C14 117.9(5) no
O9 C10 C9 107.0(5) no
O9 C10 C11 110.3(5) no
C9 C10 C11 113.8(6) ?
O9 C10 H10A 108.5 ?
C9 C10 H10A 108.5 ?
C11 C10 H10A 108.5 ?
O6 C11 C10 104.2(5) no
O6 C11 C12 110.1(5) no
C10 C11 C12 110.9(5) ?
O6 C11 H11A 110.5 ?
C10 C11 H11A 110.5 ?
C12 C11 H11A 110.5 ?
C21 O12 C24 117.3(6) no
O4 C12 C13 106.0(5) no
O4 C12 C11 110.3(5) no
C13 C12 C11 111.0(5) ?
O4 C12 H12A 109.8 ?
C13 C12 H12A 109.8 ?
C11 C12 H12A 109.8 ?
O2 C13 C12 108.3(5) no
O2 C13 C14 106.2(5) no
C12 C13 C14 110.9(5) ?
O2 C13 H13A 110.4 ?
C12 C13 H13A 110.4 ?
C14 C13 H13A 110.4 ?
O10 C14 O9 106.4(5) no
O10 C14 C13 104.3(5) no
O9 C14 C13 108.4(5) no
O10 C14 H14A 112.4 ?
O9 C14 H14A 112.4 ?
C13 C14 H14A 112.4 ?
O11 C15 O10 123.4(5) no
O11 C15 C16 124.5(7) no
O10 C15 C16 112.1(7) no
C17 C16 C15 123.1(7) ?
C17 C16 H16A 118.5 ?
C15 C16 H16A 118.5 ?
C16 C17 C18 127.0(7) ?
C16 C17 H17A 116.5 ?
C18 C17 H17A 116.5 ?
C19 C18 C23 118.2(6) ?
C19 C18 C17 120.1(7) ?
C23 C18 C17 121.8(6) ?
C18 C19 C20 121.3(7) ?
C18 C19 H19A 119.4 ?
C20 C19 H19A 119.4 ?
C19 C20 C21 119.6(7) ?
C19 C20 H20A 120.2 ?
C21 C20 H20A 120.2 ?
O12 C21 C22 124.3(6) no
O12 C21 C20 115.7(6) no
C22 C21 C20 119.9(6) ?
C21 C22 C23 119.7(7) ?
C21 C22 H22A 120.2 ?
C23 C22 H22A 120.2 ?
C22 C23 C18 121.3(7) ?
C22 C23 H23A 119.4 ?
C18 C23 H23A 119.4 ?
O12 C24 H24A 109.5 ?
O12 C24 H24B 109.5 ?
H24A C24 H24B 109.5 ?
O12 C24 H24C 109.5 ?
H24A C24 H24C 109.5 ?
H24B C24 H24C 109.5 ?

loop_
_geom_bond_atom_site_label_1
_geom_bond_atom_site_label_2
_geom_bond_distance
_geom_bond_publ_flag
O1 C2 1.183(9) no
C1 C2 1.475(12) ?
C1 H1A 0.9600 ?
C1 H1B 0.9600 ?
C1 H1C 0.9600 ?
O2 C2 1.358(8) no
O2 C13 1.456(7) ?
O3 C4 1.193(8) no
C3 C4 1.450(12) ?
C3 H3A 0.9600 ?
C3 H3B 0.9600 ?
C3 H3C 0.9600 ?
O4 C4 1.367(8) no
O4 C12 1.448(8) no
O5 C6 1.182(10) no
C5 C6 1.509(10) ?
C5 H5A 0.9600 ?
C5 H5B 0.9600 ?
C5 H5C 0.9600 ?
O6 C6 1.365(9) no
O6 C11 1.425(7) no
O7 C8 1.253(9) ?
C7 C8 1.477(10) no
C7 H7A 0.9600 ?
C7 H7B 0.9600 ?
C7 H7C 0.9600 ?
O8 C8 1.305(9) no
O8 C9 1.431(8) no
O9 C14 1.413(7) no
O9 C10 1.426(7) no
C9 C10 1.512(9) ?
C9 H9A 0.9700 ?
C9 H9B 0.9700 ?
O10 C15 1.366(9) no
O10 C14 1.403(7) no
C10 C11 1.516(9) ?
C10 H10A 0.9800 ?
C11 C12 1.518(9) ?
C11 H11A 0.9800 ?
O11 C15 1.199(8) no
O12 C21 1.372(7) no
O12 C24 1.411(11) no
C12 C13 1.509(8) ?
C12 H12A 0.9800 ?
C13 C14 1.525(9) ?
C13 H13A 0.9800 ?
C14 H14A 0.9800 ?
C15 C16 1.469(8) ?
C16 C17 1.315(10) ?
C16 H16A 0.9300 ?
C17 C18 1.479(8) ?
C17 H17A 0.9300 ?
C18 C19 1.375(9) ?
C18 C23 1.396(9) ?
C19 C20 1.390(8) ?
C19 H19A 0.9300 ?
C20 C21 1.389(10) ?
C20 H20A 0.9300 ?
C21 C22 1.376(9) ?
C22 C23 1.386(8) ?
C22 H22A 0.9300 ?
C23 H23A 0.9300 ?
C24 H24A 0.9600 ?
C24 H24B 0.9600 ?
C24 H24C 0.9600 ?

loop_
_geom_hbond_atom_site_label_D
_geom_hbond_atom_site_label_H
_geom_hbond_atom_site_label_A
_geom_hbond_site_symmetry_A
_geom_hbond_distance_DH
_geom_hbond_distance_HA
_geom_hbond_distance_DA
_geom_hbond_angle_DHA
_geom_hbond_publ_flag
C5 H5A O3 2_546 0.9600 2.4500 3.164(12) 131.00 yes
C10 H10A O5 1_565 0.9800 2.4800 3.423(9) 160.00 yes
C13 H13A O11 1_545 0.9800 2.5500 3.371(8) 142.00 yes
C24 H24A O8 2_655 0.9600 2.5100 3.457(10) 171.00 yes

loop_
_geom_torsion_atom_site_label_1
_geom_torsion_atom_site_label_2
_geom_torsion_atom_site_label_3
_geom_torsion_atom_site_label_4
_geom_torsion
C13 O2 C2 O1 2.2(13)
C13 O2 C2 C1 169.5(7)
C12 O4 C4 O3 -2.7(10)
C12 O4 C4 C3 176.6(6)
C11 O6 C6 O5 5.5(11)
C11 O6 C6 C5 -177.4(6)
C9 O8 C8 O7 -0.6(11)
C9 O8 C8 C7 -179.3(5)
C8 O8 C9 C10 100.3(8)
C14 O9 C10 C9 172.6(6)
C14 O9 C10 C11 -63.1(7)
O8 C9 C10 O9 46.1(8)
O8 C9 C10 C11 -76.0(7)
C6 O6 C11 C10 147.6(6)
C6 O6 C11 C12 -93.3(7)
O9 C10 C11 O6 172.1(5)
C9 C10 C11 O6 -67.7(7)
O9 C10 C11 C12 53.6(7)
C9 C10 C11 C12 173.9(5)
C4 O4 C12 C13 140.7(6)
C4 O4 C12 C11 -99.0(6)
O6 C11 C12 O4 78.9(6)
C10 C11 C12 O4 -166.2(5)
O6 C11 C12 C13 -163.9(5)
C10 C11 C12 C13 -49.0(7)
C2 O2 C13 C12 129.9(7)
C2 O2 C13 C14 -110.9(7)
O4 C12 C13 O2 -72.7(6)
C11 C12 C13 O2 167.5(5)
O4 C12 C13 C14 171.1(5)
C11 C12 C13 C14 51.3(7)
C15 O10 C14 O9 94.4(7)
C15 O10 C14 C13 -151.1(5)
C10 O9 C14 O10 176.0(5)
C10 O9 C14 C13 64.4(6)
O2 C13 C14 O10 71.6(5)
C12 C13 C14 O10 -170.9(5)
O2 C13 C14 O9 -175.3(4)
C12 C13 C14 O9 -57.8(6)
C14 O10 C15 O11 -0.9(10)
C14 O10 C15 C16 179.8(6)
O11 C15 C16 C17 175.3(7)
O10 C15 C16 C17 -5.5(10)
C15 C16 C17 C18 179.4(7)
C16 C17 C18 C19 178.2(7)
C16 C17 C18 C23 -1.7(11)
C23 C18 C19 C20 -0.8(10)
C17 C18 C19 C20 179.2(6)
C18 C19 C20 C21 2.1(10)
C24 O12 C21 C22 0.3(10)
C24 O12 C21 C20 178.8(7)
C19 C20 C21 O12 178.8(6)
C19 C20 C21 C22 -2.7(10)
O12 C21 C22 C23 -179.7(6)
C20 C21 C22 C23 1.9(10)
C21 C22 C23 C18 -0.6(10)
C19 C18 C23 C22 0.1(10)
C17 C18 C23 C22 180.0(6)

loop_
_cod_related_entry_id
_cod_related_entry_database
_cod_related_entry_code
1 ChemSpider 30655447
